data_7237731
loop_
_publ_author_name
'Lu, Guang-Zhao'
'Li, Xiaokang'
'Liu, Liang'
'Zhou, Liang'
'Zheng, You-Xuan'
'Zhang, Wen-Wei'
'Zuo, Jing-Lin'
'Zhang, Hongjie'

_publ_section_title
;
 Efficient phosphorescent red iridium(iii) complexes containing a
 four-membered Ir--S--C--S ring backbone and large hindered spacers for
 high-performance OLEDs
;
_journal_issue 13
_journal_name_full 'Journal of Materials Chemistry C'
_journal_page_first 3862
_journal_paper_doi 10.1039/C9TC00440H
_journal_volume 7
_journal_year 2019
_chemical_formula_sum 'C51 H41 F6 Ir N5 S2'
_chemical_formula_weight 1094.21
_space_group_crystal_system triclinic
_space_group_IT_number 2
_space_group_name_Hall '-P 1'
_space_group_name_H-M_alt 'P -1'
_atom_sites_solution_hydrogens geom
_audit_creation_method SHELXL-2016/6
_audit_update_record
;
2018-03-26 deposited with the CCDC.	2019-02-26 downloaded from the CCDC.
;
_cell_angle_alpha 74.7250(10)
_cell_angle_beta 79.5860(10)
_cell_angle_gamma 77.3990(10)
_cell_formula_units_Z 2
_cell_length_a 8.2104(6)
_cell_length_b 14.8349(11)
_cell_length_c 20.6198(15)
_cell_measurement_reflns_used 4758
_cell_measurement_temperature 296(2)
_cell_measurement_theta_max 23.71
_cell_measurement_theta_min 2.23
_cell_volume 2344.1(3)
_computing_cell_refinement 'Bruker SAINT'
_computing_data_collection 'Bruker APEX2'
_computing_data_reduction 'Bruker SAINT'
_computing_molecular_graphics 'Bruker SHELXTL'
_computing_publication_material 'Bruker SHELXTL'
_computing_structure_refinement 'SHELXL-2016/6 (Sheldrick, 2016)'
_computing_structure_solution 'SHELXT 2014/5 (Sheldrick, 2014)'
_diffrn_ambient_temperature 296(2)
_diffrn_measured_fraction_theta_full 0.993
_diffrn_measured_fraction_theta_max 0.993
_diffrn_measurement_device_type 'Bruker APEX-II CCD'
_diffrn_measurement_method '\f and \w scans'
_diffrn_radiation_type MoK\a
_diffrn_radiation_wavelength 0.71073
_diffrn_reflns_av_R_equivalents 0.0267
_diffrn_reflns_av_unetI/netI 0.0534
_diffrn_reflns_Laue_measured_fraction_full 0.993
_diffrn_reflns_Laue_measured_fraction_max 0.993
_diffrn_reflns_limit_h_max 9
_diffrn_reflns_limit_h_min -9
_diffrn_reflns_limit_k_max 17
_diffrn_reflns_limit_k_min -16
_diffrn_reflns_limit_l_max 24
_diffrn_reflns_limit_l_min -23
_diffrn_reflns_number 13231
_diffrn_reflns_point_group_measured_fraction_full 0.993
_diffrn_reflns_point_group_measured_fraction_max 0.993
_diffrn_reflns_theta_full 25.010
_diffrn_reflns_theta_max 25.010
_diffrn_reflns_theta_min 1.569
_exptl_absorpt_coefficient_mu 3.002
_exptl_crystal_density_diffrn 1.550
_exptl_crystal_F_000 1090
_exptl_crystal_size_max 0.260
_exptl_crystal_size_mid 0.240
_exptl_crystal_size_min 0.220
_refine_diff_density_max 0.815
_refine_diff_density_min -0.910
_refine_diff_density_rms 0.112
_refine_ls_extinction_method none
_refine_ls_goodness_of_fit_ref 1.058
_refine_ls_hydrogen_treatment constr
_refine_ls_matrix_type full
_refine_ls_number_parameters 687
_refine_ls_number_reflns 8220
_refine_ls_number_restraints 487
_refine_ls_restrained_S_all 1.088
_refine_ls_R_factor_all 0.0572
_refine_ls_R_factor_gt 0.0471
_refine_ls_shift/su_max 0.001
_refine_ls_shift/su_mean 0.000
_refine_ls_structure_factor_coef Fsqd
_refine_ls_weighting_details 'w=1/[\s^2^(Fo^2^)+(0.0576P)^2^+6.1130P] where P=(Fo^2^+2Fc^2^)/3'
_refine_ls_weighting_scheme calc
_refine_ls_wR_factor_gt 0.1154
_refine_ls_wR_factor_ref 0.1229
_reflns_Friedel_coverage 0.000
_reflns_number_gt 7131
_reflns_number_total 8220
_reflns_threshold_expression 'I > 2\s(I)'
_cod_data_source_file c9tc00440h2.cif
_cod_data_source_block 20171202zyxkwlsbenan_0m_a
_cod_database_code 7237731
_shelx_shelxl_version_number 2016/6
_shelx_space_group_comment
;
The symmetry employed for this shelxl refinement is uniquely defined
by the following loop, which should always be used as a source of
symmetry information in preference to the above space-group names.
They are only intended as comments.
;
_shelx_estimated_absorpt_t_min 0.509
_shelx_estimated_absorpt_t_max 0.558

loop_
_space_group_symop_operation_xyz
'x, y, z'
'-x, -y, -z'

loop_
_atom_site_label
_atom_site_type_symbol
_atom_site_fract_x
_atom_site_fract_y
_atom_site_fract_z
_atom_site_U_iso_or_equiv
_atom_site_adp_type
_atom_site_occupancy
_atom_site_site_symmetry_order
_atom_site_calc_flag
_atom_site_refinement_flags_posn
_atom_site_refinement_flags_adp
_atom_site_refinement_flags_occupancy
_atom_site_disorder_assembly
_atom_site_disorder_group
C1 C 0.9286(15) 1.0119(8) 0.1984(6) 0.089 Uani 1 1 d . U . . .
C2 C 0.7936(11) 0.9652(6) 0.1940(4) 0.063(2) Uani 1 1 d . U . . .
C3 C 0.6762(13) 1.0113(7) 0.1519(5) 0.085(3) Uani 1 1 d . U . . .
H3A H 0.680228 1.073068 0.126970 0.102 Uiso 1 1 calc R U . . .
C4 C 0.5542(14) 0.9671(7) 0.1466(5) 0.090(3) Uani 1 1 d . U . . .
H4A H 0.471001 1.000596 0.119662 0.108 Uiso 1 1 calc DR U . . .
C5 C 0.5478(10) 0.8698(5) 0.1809(4) 0.0560(19) Uani 1 1 d . U . . .
C6 C 0.6527(9) 0.8262(5) 0.2312(4) 0.0486(16) Uani 1 1 d . U . . .
C7 C 0.7797(10) 0.8731(5) 0.2353(4) 0.0574(19) Uani 1 1 d . U . . .
H7A H 0.856949 0.843280 0.265609 0.069 Uiso 1 1 calc R U . . .
C8 C 0.4291(9) 0.8141(5) 0.1751(4) 0.0526(18) Uani 1 1 d . U . . .
C9 C 0.3172(10) 0.8313(6) 0.1261(4) 0.061(2) Uani 1 1 d . U . . .
C10 C 0.3043(13) 0.9021(8) 0.0672(5) 0.090(3) Uani 1 1 d . U . . .
H10A H 0.379841 0.944046 0.056024 0.108 Uiso 1 1 calc DR U . . .
C11 C 0.1889(15) 0.9144(9) 0.0249(6) 0.100(3) Uani 1 1 d . U . . .
H11A H 0.182332 0.966233 -0.012143 0.120 Uiso 1 1 calc R U . . .
C12 C 0.0861(16) 0.8539(9) 0.0357(6) 0.103(3) Uani 1 1 d . U . . .
H12A H 0.009665 0.862581 0.005419 0.124 Uiso 1 1 calc R U . . .
C13 C 0.0894(14) 0.7795(9) 0.0898(6) 0.097(3) Uani 1 1 d . U . . .
H13A H 0.014483 0.737809 0.097677 0.117 Uiso 1 1 calc R U . . .
C14 C 0.2085(12) 0.7662(7) 0.1344(5) 0.075(2) Uani 1 1 d . U . . .
C16 C 0.3203(11) 0.6742(7) 0.2286(4) 0.069(2) Uani 1 1 d . U . . .
H16A H 0.324429 0.620144 0.264002 0.083 Uiso 1 1 calc R U . . .
C17 C 0.0395(12) 0.8842(7) 0.4173(5) 0.070(2) Uani 1 1 d . U . . .
C18 C 0.2174(10) 0.8301(5) 0.4191(4) 0.0540(18) Uani 1 1 d . U . . .
C19 C 0.2909(10) 0.8151(6) 0.4766(4) 0.062(2) Uani 1 1 d . U . . .
H19A H 0.232081 0.837734 0.513735 0.074 Uiso 1 1 calc R U . . .
C20 C 0.4552(11) 0.7652(6) 0.4782(4) 0.064(2) Uani 1 1 d . U . . .
H20A H 0.506817 0.755097 0.516712 0.077 Uiso 1 1 calc R U . . .
C21 C 0.5439(9) 0.7301(5) 0.4228(4) 0.0471(16) Uani 1 1 d . U . . .
C22 C 0.4695(9) 0.7486(5) 0.3629(3) 0.0481(16) Uani 1 1 d . U . . .
C23 C 0.3033(9) 0.7986(5) 0.3637(4) 0.0491(17) Uani 1 1 d . U . . .
H23A H 0.250037 0.810618 0.325343 0.059 Uiso 1 1 calc R U . . .
C24 C 0.7189(9) 0.6832(5) 0.4164(4) 0.0493(17) Uani 1 1 d . U . . .
C25 C 0.8302(10) 0.6510(5) 0.4668(4) 0.0556(18) Uani 1 1 d . U . . .
C26 C 0.7808(13) 0.6368(6) 0.5379(5) 0.073(2) Uani 1 1 d . U . . .
H26A H 0.666885 0.647380 0.554535 0.088 Uiso 1 1 calc R U . . .
C27 C 0.8971(15) 0.6078(8) 0.5823(6) 0.092(3) Uani 1 1 d . U . . .
H27A H 0.862467 0.596099 0.628806 0.110 Uiso 1 1 calc R U . . .
C28 C 1.0673(14) 0.5959(7) 0.5576(5) 0.086(3) Uani 1 1 d . U . . .
H28A H 1.145148 0.583300 0.587941 0.103 Uiso 1 1 calc R U . . .
C29 C 1.1239(13) 0.6020(6) 0.4915(5) 0.077(2) Uani 1 1 d . U . . .
H29A H 1.238660 0.589832 0.476592 0.093 Uiso 1 1 calc R U . . .
C30 C 1.0033(11) 0.6278(6) 0.4446(5) 0.063(2) Uani 1 1 d . U . . .
C32 C 0.9534(10) 0.6467(6) 0.3361(4) 0.062(2) Uani 1 1 d . U . . .
C33 C 0.7248(8) 0.5097(5) 0.2590(3) 0.0446(16) Uani 1 1 d . U . . .
C34 C 0.9109(9) 0.4017(5) 0.1925(4) 0.0514(17) Uani 1 1 d . U . . .
C35 C 0.8858(13) 0.3585(7) 0.1462(5) 0.082(3) Uani 1 1 d . U . . .
H35A H 0.780732 0.343169 0.148163 0.098 Uiso 1 1 calc R U . . .
C36 C 1.0121(14) 0.3366(8) 0.0960(6) 0.094(3) Uani 1 1 d . U . . .
H36A H 0.989202 0.309637 0.063457 0.113 Uiso 1 1 calc R U . . .
C37 C 1.1718(12) 0.3539(7) 0.0930(5) 0.072(2) Uani 1 1 d . U . . .
C38 C 1.1921(11) 0.3978(7) 0.1404(5) 0.075(2) Uani 1 1 d . U . . .
H38A H 1.297257 0.412323 0.139346 0.090 Uiso 1 1 calc R U . . .
C39 C 1.0648(11) 0.4221(7) 0.1899(5) 0.070(2) Uani 1 1 d . U . . .
H39A H 1.085004 0.452125 0.221208 0.085 Uiso 1 1 calc R U . . .
C40 C 0.6836(9) 0.3455(5) 0.2794(4) 0.0502(17) Uani 1 1 d . U . . .
C41 C 0.7621(10) 0.2629(6) 0.3169(4) 0.0595(19) Uani 1 1 d . U . . .
H41A H 0.870802 0.257895 0.326216 0.071 Uiso 1 1 calc R U . . .
C42 C 0.6792(11) 0.1864(6) 0.3412(4) 0.068(2) Uani 1 1 d . U . . .
H42A H 0.734567 0.129796 0.365964 0.081 Uiso 1 1 calc R U . . .
C43 C 0.5159(11) 0.1921(6) 0.3295(4) 0.061(2) Uani 1 1 d . U . . .
C44 C 0.4391(11) 0.2780(6) 0.2929(5) 0.072(2) Uani 1 1 d . U . . .
H44A H 0.328668 0.284720 0.284954 0.086 Uiso 1 1 calc R U . . .
C45 C 0.5213(10) 0.3538(6) 0.2680(4) 0.064(2) Uani 1 1 d . U . . .
H45A H 0.466592 0.410809 0.243422 0.077 Uiso 1 1 calc R U . . .
C46 C 0.4265(13) 0.1057(7) 0.3540(5) 0.083(3) Uani 1 1 d . U . . .
C47 C 1.3167(15) 0.3286(9) 0.0373(6) 0.096 Uani 1 1 d . U . . .
C48 C 1.272(4) 0.269(2) -0.0049(15) 0.120 Uani 0.5 1 d . U P A 1
H48A H 1.258969 0.207423 0.023193 0.179 Uiso 0.5 1 calc R U P A 1
H48B H 1.169080 0.299996 -0.022901 0.179 Uiso 0.5 1 calc R U P A 1
H48C H 1.360978 0.261799 -0.041553 0.179 Uiso 0.5 1 calc R U P A 1
C49 C 1.331(4) 0.418(2) -0.0158(16) 0.133(10) Uani 0.5 1 d . U P A 1
H49A H 1.358766 0.463768 0.003653 0.199 Uiso 0.5 1 calc R U P A 1
H49B H 1.416857 0.404765 -0.051960 0.199 Uiso 0.5 1 calc R U P A 1
H49C H 1.224960 0.442962 -0.033308 0.199 Uiso 0.5 1 calc R U P A 1
C50 C 1.465(5) 0.266(3) 0.0749(19) 0.165(14) Uani 0.5 1 d . U P A 1
H50A H 1.427143 0.211983 0.106723 0.247 Uiso 0.5 1 calc R U P A 1
H50B H 1.554620 0.243792 0.042484 0.247 Uiso 0.5 1 calc R U P A 1
H50C H 1.505850 0.302229 0.098550 0.247 Uiso 0.5 1 calc R U P A 1
C51 C 0.293(2) 0.1223(13) 0.4084(10) 0.088(5) Uani 0.6 1 d . U P B 1
H51A H 0.236798 0.068707 0.423902 0.132 Uiso 0.6 1 calc R U P B 1
H51B H 0.340216 0.130980 0.445186 0.132 Uiso 0.6 1 calc R U P B 1
H51C H 0.213898 0.178270 0.392027 0.132 Uiso 0.6 1 calc R U P B 1
C52 C 0.357(3) 0.0930(16) 0.2885(11) 0.085(6) Uani 0.5 1 d . U P B 1
H52A H 0.449773 0.082197 0.254098 0.128 Uiso 0.5 1 calc R U P B 1
H52B H 0.299661 0.039692 0.301778 0.128 Uiso 0.5 1 calc R U P B 1
H52C H 0.280168 0.149442 0.271016 0.128 Uiso 0.5 1 calc R U P B 1
C53 C 0.553(2) 0.0115(10) 0.3773(10) 0.091(5) Uani 0.6 1 d . U P B 1
H53A H 0.640214 0.002303 0.340368 0.137 Uiso 0.6 1 calc R U P B 1
H53B H 0.602958 0.015678 0.414877 0.137 Uiso 0.6 1 calc R U P B 1
H53C H 0.494654 -0.041163 0.390744 0.137 Uiso 0.6 1 calc R U P B 1
C48' C 1.334(4) 0.218(2) 0.0443(18) 0.148(11) Uani 0.5 1 d . U P A 2
H48D H 1.359219 0.184655 0.088992 0.222 Uiso 0.5 1 calc R U P A 2
H48E H 1.230642 0.205176 0.036914 0.222 Uiso 0.5 1 calc R U P A 2
H48F H 1.423704 0.198396 0.011284 0.222 Uiso 0.5 1 calc R U P A 2
C49' C 1.281(6) 0.369(4) -0.030(2) 0.167(18) Uani 0.4 1 d . U P A 2
H49D H 1.167691 0.363879 -0.032673 0.250 Uiso 0.4 1 calc R U P A 2
H49E H 1.291739 0.434443 -0.042073 0.250 Uiso 0.4 1 calc R U P A 2
H49F H 1.358037 0.335369 -0.060001 0.250 Uiso 0.4 1 calc R U P A 2
C50' C 1.487(3) 0.3290(18) 0.0528(12) 0.115(7) Uani 0.6 1 d . U P A 2
H50D H 1.495105 0.299752 0.099862 0.172 Uiso 0.6 1 calc R U P A 2
H50E H 1.571438 0.294245 0.025319 0.172 Uiso 0.6 1 calc R U P A 2
H50F H 1.505141 0.393319 0.043247 0.172 Uiso 0.6 1 calc R U P A 2
C51' C 0.214(4) 0.147(2) 0.3575(19) 0.123(11) Uani 0.4 1 d . U P B 2
H51D H 0.179642 0.187766 0.388652 0.184 Uiso 0.4 1 calc R U P B 2
H51E H 0.187884 0.182210 0.313221 0.184 Uiso 0.4 1 calc R U P B 2
H51F H 0.155244 0.094403 0.372499 0.184 Uiso 0.4 1 calc R U P B 2
C53' C 0.417(5) 0.069(3) 0.4321(18) 0.132(12) Uani 0.4 1 d . U P B 2
H53D H 0.398615 0.122082 0.452749 0.198 Uiso 0.4 1 calc R U P B 2
H53E H 0.325631 0.034741 0.448750 0.198 Uiso 0.4 1 calc R U P B 2
H53F H 0.520696 0.027892 0.443250 0.198 Uiso 0.4 1 calc R U P B 2
F1 F 0.9990(10) 1.0547(6) 0.1373(4) 0.120(2) Uani 0.879(7) 1 d . U P C 1
F2 F 0.8846(11) 1.0756(7) 0.2346(5) 0.118(2) Uani 0.879(7) 1 d . U P C 1
F3 F 1.0661(10) 0.9543(6) 0.2245(4) 0.112(2) Uani 0.879(7) 1 d . U P C 1
F4 F -0.0437(11) 0.8602(8) 0.3746(6) 0.080(3) Uani 0.629(15) 1 d . U P D 1
F5 F 0.0299(16) 0.9704(8) 0.4054(9) 0.112(4) Uani 0.629(15) 1 d . U P D 1
F6 F -0.0536(13) 0.8545(10) 0.4767(6) 0.117(5) Uani 0.629(15) 1 d . U P D 1
C52' C 0.450(4) 0.053(2) 0.3102(18) 0.141(11) Uani 0.5 1 d . U P B 2
H52D H 0.391485 0.000574 0.328640 0.212 Uiso 0.5 1 calc R U P B 2
H52E H 0.408681 0.090172 0.268978 0.212 Uiso 0.5 1 calc R U P B 2
H52F H 0.568528 0.029003 0.300920 0.212 Uiso 0.5 1 calc R U P B 2
Ir1' Ir 0.6898(11) 0.6940(7) 0.2754(5) 0.050(3) Uani 0.05 1 d . . P E 2
F1' F 0.843(8) 1.116(4) 0.177(3) 0.117(4) Uani 0.121(7) 1 d . U P C 2
F2' F 0.927(8) 1.012(5) 0.272(3) 0.118(4) Uani 0.121(7) 1 d . U P C 2
F3' F 1.059(7) 0.901(4) 0.154(3) 0.119(5) Uani 0.121(7) 1 d . U P C 2
F4' F -0.063(3) 0.8418(14) 0.4185(15) 0.101(7) Uani 0.371(15) 1 d . U P D 2
F5' F 0.031(2) 0.9658(13) 0.3616(9) 0.085(6) Uani 0.371(15) 1 d . U P D 2
F6' F -0.007(2) 0.9417(14) 0.4623(10) 0.095(6) Uani 0.371(15) 1 d . U P D 2
Ir1 Ir 0.61341(6) 0.69789(3) 0.28606(2) 0.03872(13) Uani 0.95 1 d . . P E .
N1 N 0.7830(7) 0.6740(4) 0.3534(3) 0.0508(14) Uani 1 1 d . . . . .
N2 N 1.0647(8) 0.6278(5) 0.3780(4) 0.068(2) Uani 1 1 d . . . . .
N3 N 0.4326(7) 0.7313(4) 0.2237(3) 0.0523(15) Uani 1 1 d . . . . .
N4 N 0.2067(10) 0.6879(7) 0.1882(4) 0.092(3) Uani 1 1 d . . . . .
N5 N 0.7757(7) 0.4219(4) 0.2463(3) 0.0508(14) Uani 1 1 d . . . . .
S1 S 0.5856(2) 0.52931(13) 0.32847(9) 0.0485(4) Uani 1 1 d . . . . .
S2 S 0.7946(2) 0.60759(13) 0.20778(10) 0.0522(5) Uani 1 1 d . . . . .

loop_
_atom_site_aniso_label
_atom_site_aniso_U_11
_atom_site_aniso_U_22
_atom_site_aniso_U_33
_atom_site_aniso_U_23
_atom_site_aniso_U_13
_atom_site_aniso_U_12
C1 0.095 0.081 0.093 -0.022 -0.001 -0.024
C2 0.070(4) 0.054(4) 0.066(4) -0.014(3) 0.002(3) -0.023(3)
C3 0.095(5) 0.071(4) 0.086(5) -0.012(4) -0.006(4) -0.025(4)
C4 0.095(5) 0.083(5) 0.084(5) -0.009(4) -0.014(4) -0.012(4)
C5 0.060(4) 0.052(3) 0.050(3) -0.009(3) -0.001(3) -0.006(3)
C6 0.053(3) 0.045(3) 0.047(3) -0.010(3) 0.001(3) -0.014(3)
C7 0.062(4) 0.055(3) 0.056(4) -0.016(3) -0.001(3) -0.014(3)
C8 0.051(3) 0.054(3) 0.048(3) -0.011(3) 0.001(3) -0.006(3)
C9 0.061(4) 0.071(4) 0.043(3) -0.008(3) -0.009(3) -0.001(3)
C10 0.093(5) 0.095(5) 0.078(4) -0.014(4) -0.017(4) -0.011(4)
C11 0.104(5) 0.103(5) 0.088(5) -0.014(4) -0.023(4) -0.007(4)
C12 0.104(5) 0.116(5) 0.090(5) -0.017(4) -0.029(4) -0.015(4)
C13 0.090(5) 0.113(5) 0.089(5) -0.013(4) -0.024(4) -0.022(4)
C14 0.069(4) 0.090(4) 0.064(4) -0.014(4) -0.013(3) -0.012(4)
C16 0.061(4) 0.079(4) 0.068(4) -0.010(3) -0.015(3) -0.020(3)
C17 0.069(4) 0.067(4) 0.077(4) -0.026(3) -0.002(3) -0.016(3)
C18 0.055(3) 0.051(3) 0.056(4) -0.015(3) 0.002(3) -0.015(3)
C19 0.063(4) 0.066(4) 0.060(4) -0.021(3) -0.004(3) -0.013(3)
C20 0.073(4) 0.066(4) 0.058(4) -0.021(3) -0.010(3) -0.016(3)
C21 0.055(3) 0.042(3) 0.048(3) -0.012(3) -0.008(3) -0.015(3)
C22 0.056(3) 0.046(3) 0.045(3) -0.009(3) -0.004(3) -0.018(3)
C23 0.049(3) 0.051(3) 0.047(3) -0.012(3) -0.003(3) -0.010(3)
C24 0.059(3) 0.043(3) 0.051(3) -0.011(3) -0.008(3) -0.020(3)
C25 0.066(4) 0.046(3) 0.059(4) -0.013(3) -0.018(3) -0.010(3)
C26 0.081(4) 0.064(4) 0.075(4) -0.014(3) -0.020(3) -0.005(3)
C27 0.108(5) 0.089(5) 0.082(5) -0.023(4) -0.029(4) -0.008(4)
C28 0.096(5) 0.081(4) 0.089(5) -0.019(4) -0.035(4) -0.017(4)
C29 0.082(4) 0.067(4) 0.089(4) -0.018(4) -0.026(4) -0.015(3)
C30 0.074(4) 0.053(4) 0.072(4) -0.015(3) -0.021(3) -0.019(3)
C32 0.058(4) 0.059(4) 0.070(4) -0.011(3) -0.016(3) -0.012(3)
C33 0.044(3) 0.042(3) 0.049(3) -0.010(3) -0.004(3) -0.014(3)
C34 0.055(3) 0.046(3) 0.056(3) -0.014(3) -0.006(3) -0.014(3)
C35 0.078(4) 0.095(5) 0.089(5) -0.042(4) -0.004(4) -0.030(4)
C36 0.099(5) 0.103(5) 0.092(5) -0.044(4) -0.003(4) -0.023(4)
C37 0.069(4) 0.075(4) 0.071(4) -0.021(3) -0.005(3) -0.009(3)
C38 0.062(4) 0.086(4) 0.079(4) -0.029(4) -0.001(3) -0.014(3)
C39 0.063(4) 0.081(4) 0.074(4) -0.030(3) -0.008(3) -0.014(3)
C40 0.050(3) 0.048(3) 0.058(3) -0.019(3) -0.005(3) -0.013(3)
C41 0.060(4) 0.055(4) 0.063(4) -0.010(3) -0.010(3) -0.012(3)
C42 0.078(4) 0.059(4) 0.063(4) -0.011(3) -0.006(3) -0.012(3)
C43 0.069(4) 0.051(3) 0.063(4) -0.015(3) 0.005(3) -0.021(3)
C44 0.062(4) 0.069(4) 0.089(4) -0.021(3) -0.007(3) -0.021(3)
C45 0.060(4) 0.056(4) 0.078(4) -0.013(3) -0.013(3) -0.015(3)
C46 0.093(5) 0.075(4) 0.086(5) -0.020(4) 0.004(4) -0.037(4)
C47 0.093 0.103 0.092 -0.028 -0.008 -0.012
C48 0.126 0.122 0.115 -0.044 -0.005 -0.018
C49 0.128(13) 0.138(13) 0.126(13) -0.029(9) 0.004(9) -0.029(9)
C50 0.164(16) 0.164(16) 0.159(16) -0.050(10) -0.010(10) -0.006(10)
C51 0.095(8) 0.079(8) 0.093(9) -0.025(7) 0.021(7) -0.042(7)
C52 0.098(10) 0.082(9) 0.093(10) -0.034(8) -0.018(8) -0.033(8)
C53 0.106(9) 0.054(7) 0.105(9) -0.005(6) 0.004(7) -0.030(7)
C48' 0.145(14) 0.141(14) 0.158(14) -0.053(9) 0.000(9) -0.019(9)
C49' 0.17(2) 0.17(2) 0.16(2) -0.039(10) -0.017(10) -0.025(10)
C50' 0.105(10) 0.121(10) 0.118(10) -0.037(8) 0.003(8) -0.025(8)
C51' 0.113(13) 0.119(13) 0.130(14) -0.014(9) -0.007(9) -0.033(9)
C53' 0.130(14) 0.132(15) 0.134(15) -0.020(9) -0.015(10) -0.039(10)
F1 0.119(4) 0.120(4) 0.122(4) -0.020(3) 0.018(3) -0.060(3)
F2 0.125(4) 0.114(4) 0.133(5) -0.055(4) 0.010(4) -0.046(4)
F3 0.108(4) 0.113(4) 0.129(4) -0.036(3) -0.004(3) -0.050(3)
F4 0.063(5) 0.097(6) 0.086(6) -0.039(5) -0.015(4) 0.000(4)
F5 0.106(7) 0.077(6) 0.159(10) -0.032(7) -0.021(7) -0.020(5)
F6 0.085(6) 0.143(9) 0.101(7) -0.021(6) 0.026(5) -0.016(5)
C52' 0.148(14) 0.137(14) 0.148(14) -0.048(10) 0.000(9) -0.042(9)
Ir1' 0.031(4) 0.051(4) 0.070(5) -0.018(3) 0.005(4) -0.013(4)
F1' 0.118(5) 0.114(5) 0.126(6) -0.033(5) 0.001(5) -0.045(5)
F2' 0.117(5) 0.117(6) 0.126(6) -0.032(5) 0.002(5) -0.045(5)
F3' 0.115(7) 0.120(7) 0.126(7) -0.026(6) 0.004(6) -0.046(6)
F4' 0.096(9) 0.084(9) 0.133(12) -0.024(8) -0.015(8) -0.036(7)
F5' 0.070(8) 0.085(9) 0.073(8) 0.000(7) -0.003(6) 0.014(6)
F6' 0.095(9) 0.096(10) 0.091(9) -0.051(7) 0.001(7) 0.011(7)
Ir1 0.0398(3) 0.03903(17) 0.03799(19) -0.00743(13) -0.00268(19) -0.0123(2)
N1 0.053(4) 0.052(3) 0.054(4) -0.013(3) -0.001(3) -0.026(3)
N2 0.052(4) 0.057(4) 0.103(6) -0.008(4) -0.025(4) -0.024(3)
N3 0.043(3) 0.063(4) 0.049(3) -0.012(3) -0.005(3) -0.009(3)
N4 0.070(5) 0.138(8) 0.073(5) 0.000(5) -0.024(4) -0.050(5)
N5 0.048(3) 0.048(3) 0.059(4) -0.019(3) 0.004(3) -0.017(3)
S1 0.0525(10) 0.0476(10) 0.0484(10) -0.0103(8) -0.0020(8) -0.0201(8)
S2 0.0584(11) 0.0466(10) 0.0511(10) -0.0115(8) 0.0060(8) -0.0194(9)

loop_
_atom_type_symbol
_atom_type_description
_atom_type_scat_dispersion_real
_atom_type_scat_dispersion_imag
_atom_type_scat_source
C C 0.0033 0.0016 'International Tables Vol C Tables 4.2.6.8 and 6.1.1.4'
H H 0.0000 0.0000 'International Tables Vol C Tables 4.2.6.8 and 6.1.1.4'
F F 0.0171 0.0103 'International Tables Vol C Tables 4.2.6.8 and 6.1.1.4'
Ir Ir -1.4442 7.9887 'International Tables Vol C Tables 4.2.6.8 and 6.1.1.4'
N N 0.0061 0.0033 'International Tables Vol C Tables 4.2.6.8 and 6.1.1.4'
O O 0.0106 0.0060 'International Tables Vol C Tables 4.2.6.8 and 6.1.1.4'
S S 0.1246 0.1234 'International Tables Vol C Tables 4.2.6.8 and 6.1.1.4'

loop_
_geom_angle_atom_site_label_1
_geom_angle_atom_site_label_2
_geom_angle_atom_site_label_3
_geom_angle
F2 C1 F1 106.9(10)
F2 C1 F3 104.1(10)
F1 C1 F3 100.9(9)
F2 C1 C2 114.8(10)
F1 C1 C2 112.5(10)
F3 C1 C2 116.2(9)
F2' C1 C2 109(2)
F2' C1 F1' 96(4)
C2 C1 F1' 100(2)
C3 C2 C7 119.6(8)
C3 C2 C1 119.8(8)
C7 C2 C1 120.5(9)
C2 C3 C4 119.7(9)
C2 C3 H3A 120.1
C4 C3 H3A 120.1
C3 C4 C5 122.4(9)
C3 C4 H4A 118.8
C5 C4 H4A 118.8
C6 C5 C4 118.0(8)
C6 C5 C8 114.9(7)
C4 C5 C8 126.7(7)
C5 C6 C7 117.4(7)
C5 C6 Ir1' 125.9(6)
C7 C6 Ir1' 113.5(6)
C5 C6 Ir1 115.7(5)
C7 C6 Ir1 126.7(6)
Ir1' C6 Ir1 18.1(3)
C6 C7 C2 121.6(8)
C6 C7 H7A 119.2
C2 C7 H7A 119.2
N3 C8 C9 117.0(7)
N3 C8 C5 112.9(7)
C9 C8 C5 130.1(7)
C10 C9 C14 112.9(8)
C10 C9 C8 128.8(8)
C14 C9 C8 118.1(7)
C9 C10 C11 124.2(11)
C9 C10 H10A 117.9
C11 C10 H10A 117.9
C12 C11 C10 120.6(12)
C12 C11 H11A 119.7
C10 C11 H11A 119.7
C11 C12 C13 121.2(12)
C11 C12 H12A 119.4
C13 C12 H12A 119.4
C12 C13 C14 118.7(11)
C12 C13 H13A 120.7
C14 C13 H13A 120.7
N4 C14 C13 115.7(9)
N4 C14 C9 122.2(8)
C13 C14 C9 122.0(9)
N4 C16 N3 126.1(8)
N4 C16 H16A 116.9
N3 C16 H16A 116.9
F5 C17 F6 109.6(12)
F5 C17 F4 111.2(11)
F6 C17 F4 100.0(10)
F4' C17 F6' 111.8(17)
F4' C17 F5' 110.2(16)
F6' C17 F5' 90.5(13)
F4' C17 C18 117.0(13)
F5 C17 C18 113.3(10)
F6 C17 C18 109.3(9)
F4 C17 C18 112.7(8)
F6' C17 C18 113.2(10)
F5' C17 C18 111.0(9)
C23 C18 C19 121.3(7)
C23 C18 C17 120.1(7)
C19 C18 C17 118.7(7)
C18 C19 C20 118.7(8)
C18 C19 H19A 120.7
C20 C19 H19A 120.7
C21 C20 C19 121.1(7)
C21 C20 H20A 119.5
C19 C20 H20A 119.5
C20 C21 C22 120.0(7)
C20 C21 C24 126.2(7)
C22 C21 C24 113.4(6)
C23 C22 C21 117.0(6)
C23 C22 Ir1 127.1(5)
C21 C22 Ir1 115.9(5)
C23 C22 Ir1' 135.3(6)
C21 C22 Ir1' 107.4(5)
Ir1 C22 Ir1' 10.5(2)
C18 C23 C22 122.0(7)
C18 C23 H23A 119.0
C22 C23 H23A 119.0
N1 C24 C25 117.2(7)
N1 C24 C21 114.1(6)
C25 C24 C21 128.7(7)
C30 C25 C26 117.0(7)
C30 C25 C24 117.4(7)
C26 C25 C24 125.5(8)
C27 C26 C25 121.3(9)
C27 C26 H26A 119.3
C25 C26 H26A 119.3
C26 C27 C28 119.5(10)
C26 C27 H27A 120.2
C28 C27 H27A 120.2
C29 C28 C27 122.5(10)
C29 C28 H28A 118.8
C27 C28 H28A 118.8
C28 C29 C30 118.4(10)
C28 C29 H29A 120.8
C30 C29 H29A 120.8
N2 C30 C25 122.5(7)
N2 C30 C29 116.9(8)
C25 C30 C29 120.7(9)
N2 C32 N1 124.3(8)
N5 C33 S2 122.8(5)
N5 C33 S1 122.0(5)
S2 C33 S1 115.2(4)
C39 C34 C35 118.8(8)
C39 C34 N5 120.9(7)
C35 C34 N5 120.2(7)
C34 C35 C36 121.5(9)
C34 C35 H35A 119.3
C36 C35 H35A 119.3
C35 C36 C37 121.3(10)
C35 C36 H36A 119.4
C37 C36 H36A 119.4
C38 C37 C36 115.5(9)
C38 C37 C47 122.4(9)
C36 C37 C47 122.1(9)
C37 C38 C39 123.6(9)
C37 C38 H38A 118.2
C39 C38 H38A 118.2
C34 C39 C38 119.4(8)
C34 C39 H39A 120.3
C38 C39 H39A 120.3
C41 C40 C45 120.0(7)
C41 C40 N5 120.3(7)
C45 C40 N5 119.5(7)
C40 C41 C42 119.7(8)
C40 C41 H41A 120.2
C42 C41 H41A 120.2
C41 C42 C43 121.7(8)
C41 C42 H42A 119.2
C43 C42 H42A 119.2
C44 C43 C42 116.8(8)
C44 C43 C46 121.5(8)
C42 C43 C46 121.6(8)
C45 C44 C43 121.8(8)
C45 C44 H44A 119.1
C43 C44 H44A 119.1
C44 C45 C40 120.0(8)
C44 C45 H45A 120.0
C40 C45 H45A 120.0
C52' C46 C43 113.8(17)
C51 C46 C43 109.0(10)
C52' C46 C53' 126(2)
C43 C46 C53' 110.6(15)
C51 C46 C53 111.2(13)
C43 C46 C53 111.5(10)
C51 C46 C52 112.7(14)
C43 C46 C52 106.9(10)
C53 C46 C52 105.4(13)
C52' C46 C51' 101(2)
C43 C46 C51' 107.9(13)
C53' C46 C51' 93.1(19)
C49' C47 C50' 118(2)
C49 C47 C48 99.7(19)
C49' C47 C37 115(2)
C49 C47 C37 107.0(14)
C50' C47 C37 113.6(12)
C48 C47 C37 113.3(14)
C49 C47 C50 124(2)
C48 C47 C50 106(2)
C37 C47 C50 106.6(16)
C49' C47 C48' 103(3)
C50' C47 C48' 98.6(17)
C37 C47 C48' 105.7(14)
C47 C48 H48A 109.5
C47 C48 H48B 109.5
H48A C48 H48B 109.5
C47 C48 H48C 109.5
H48A C48 H48C 109.5
H48B C48 H48C 109.5
C47 C49 H49A 109.5
C47 C49 H49B 109.5
H49A C49 H49B 109.5
C47 C49 H49C 109.5
H49A C49 H49C 109.5
H49B C49 H49C 109.5
C47 C50 H50A 109.5
C47 C50 H50B 109.5
H50A C50 H50B 109.5
C47 C50 H50C 109.5
H50A C50 H50C 109.5
H50B C50 H50C 109.5
C46 C51 H51A 109.5
C46 C51 H51B 109.5
H51A C51 H51B 109.5
C46 C51 H51C 109.5
H51A C51 H51C 109.5
H51B C51 H51C 109.5
C46 C52 H52A 109.5
C46 C52 H52B 109.5
H52A C52 H52B 109.5
C46 C52 H52C 109.5
H52A C52 H52C 109.5
H52B C52 H52C 109.5
C46 C53 H53A 109.5
C46 C53 H53B 109.5
H53A C53 H53B 109.5
C46 C53 H53C 109.5
H53A C53 H53C 109.5
H53B C53 H53C 109.5
C47 C48' H48D 109.5
C47 C48' H48E 109.5
H48D C48' H48E 109.5
C47 C48' H48F 109.5
H48D C48' H48F 109.5
H48E C48' H48F 109.5
C47 C49' H49D 109.5
C47 C49' H49E 109.5
H49D C49' H49E 109.5
C47 C49' H49F 109.5
H49D C49' H49F 109.5
H49E C49' H49F 109.5
C47 C50' H50D 109.5
C47 C50' H50E 109.5
H50D C50' H50E 109.5
C47 C50' H50F 109.5
H50D C50' H50F 109.5
H50E C50' H50F 109.5
C46 C51' H51D 109.5
C46 C51' H51E 109.5
H51D C51' H51E 109.5
C46 C51' H51F 109.5
H51D C51' H51F 109.5
H51E C51' H51F 109.5
C46 C53' H53D 109.5
C46 C53' H53E 109.5
H53D C53' H53E 109.5
C46 C53' H53F 109.5
H53D C53' H53F 109.5
H53E C53' H53F 109.5
C46 C52' H52D 109.5
C46 C52' H52E 109.5
H52D C52' H52E 109.5
C46 C52' H52F 109.5
H52D C52' H52F 109.5
H52E C52' H52F 109.5
Ir1 Ir1' N1 102.0(11)
Ir1 Ir1' C6 88.9(10)
N1 Ir1' C6 110.7(6)
Ir1 Ir1' S2 119.5(11)
N1 Ir1' S2 119.0(5)
C6 Ir1' S2 112.5(5)
Ir1 Ir1' N3 44.8(8)
N1 Ir1' N3 146.5(5)
C6 Ir1' N3 71.4(4)
S2 Ir1' N3 88.0(4)
Ir1 Ir1' C22 36.1(8)
N1 Ir1' C22 71.3(4)
C6 Ir1' C22 82.6(4)
S2 Ir1' C22 153.5(5)
N3 Ir1' C22 76.1(3)
Ir1 Ir1' S1 65.8(9)
N1 Ir1' S1 86.9(4)
C6 Ir1' S1 152.1(5)
S2 Ir1' S1 73.6(3)
N3 Ir1' S1 82.0(3)
C22 Ir1' S1 83.1(3)
Ir1' Ir1 C6 73.0(10)
Ir1' Ir1 C22 133.4(10)
C6 Ir1 C22 93.9(3)
Ir1' Ir1 N3 122.8(10)
C6 Ir1 N3 79.0(3)
C22 Ir1 N3 96.8(3)
Ir1' Ir1 N1 60.8(10)
C6 Ir1 N1 99.0(3)
C22 Ir1 N1 78.3(3)
N3 Ir1 N1 174.6(2)
Ir1' Ir1 S2 47.7(9)
C6 Ir1 S2 96.2(2)
C22 Ir1 S2 169.4(2)
N3 Ir1 S2 88.51(18)
N1 Ir1 S2 96.74(18)
Ir1' Ir1 S1 100.9(9)
C6 Ir1 S1 166.8(2)
C22 Ir1 S1 98.6(2)
N3 Ir1 S1 95.27(18)
N1 Ir1 S1 87.67(16)
S2 Ir1 S1 71.60(6)
C24 N1 C32 121.2(6)
C24 N1 Ir1' 133.3(6)
C32 N1 Ir1' 105.4(6)
C24 N1 Ir1 116.5(5)
C32 N1 Ir1 122.3(5)
Ir1' N1 Ir1 17.2(3)
C32 N2 C30 116.5(7)
C16 N3 C8 120.4(7)
C16 N3 Ir1 122.4(5)
C8 N3 Ir1 117.2(5)
C16 N3 Ir1' 128.3(6)
C8 N3 Ir1' 110.1(5)
Ir1 N3 Ir1' 12.4(2)
C16 N4 C14 115.7(8)
C33 N5 C40 121.4(6)
C33 N5 C34 122.5(6)
C40 N5 C34 115.6(6)
C33 S1 Ir1 86.2(2)
C33 S1 Ir1' 75.9(3)
Ir1 S1 Ir1' 13.27(19)
C33 S2 Ir1' 94.3(4)
C33 S2 Ir1 87.0(2)
Ir1' S2 Ir1 12.7(2)

loop_
_geom_bond_atom_site_label_1
_geom_bond_atom_site_label_2
_geom_bond_distance
C1 F2 1.306(13)
C1 F1 1.342(12)
C1 F3 1.360(13)
C1 F2' 1.51(7)
C1 C2 1.457(13)
C1 F1' 1.54(6)
C2 C3 1.361(13)
C2 C7 1.423(11)
C3 C4 1.346(13)
C3 H3A 0.9300
C4 C5 1.437(12)
C4 H4A 0.9300
C5 C6 1.400(10)
C5 C8 1.446(11)
C6 C7 1.399(10)
C6 Ir1' 1.915(12)
C6 Ir1 2.002(7)
C7 H7A 0.9300
C8 N3 1.363(9)
C8 C9 1.425(11)
C9 C10 1.383(12)
C9 C14 1.412(13)
C10 C11 1.353(14)
C10 H10A 0.9300
C11 C12 1.314(16)
C11 H11A 0.9300
C12 C13 1.346(15)
C12 H12A 0.9300
C13 C14 1.408(13)
C13 H13A 0.9300
C14 N4 1.381(12)
C16 N4 1.309(10)
C16 N3 1.357(10)
C16 H16A 0.9300
C17 F4' 1.15(2)
C17 F5 1.224(14)
C17 F6 1.344(14)
C17 F4 1.362(13)
C17 F6' 1.372(18)
C17 F5' 1.430(19)
C17 C18 1.508(12)
C18 C23 1.366(10)
C18 C19 1.371(11)
C19 C20 1.391(11)
C19 H19A 0.9300
C20 C21 1.397(10)
C20 H20A 0.9300
C21 C22 1.413(10)
C21 C24 1.452(10)
C22 C23 1.403(10)
C22 Ir1 2.009(7)
C22 Ir1' 2.477(12)
C23 H23A 0.9300
C24 N1 1.340(9)
C24 C25 1.427(10)
C25 C30 1.408(12)
C25 C26 1.421(12)
C26 C27 1.366(13)
C26 H26A 0.9300
C27 C28 1.388(15)
C27 H27A 0.9300
C28 C29 1.344(13)
C28 H28A 0.9300
C29 C30 1.432(12)
C29 H29A 0.9300
C30 N2 1.375(11)
C32 N2 1.306(10)
C32 N1 1.377(10)
C33 N5 1.358(9)
C33 S2 1.699(7)
C33 S1 1.710(7)
C34 C39 1.351(11)
C34 C35 1.349(11)
C34 N5 1.462(9)
C35 C36 1.377(13)
C35 H35A 0.9300
C36 C37 1.378(14)
C36 H36A 0.9300
C37 C38 1.360(12)
C37 C47 1.553(14)
C38 C39 1.382(12)
C38 H38A 0.9300
C39 H39A 0.9300
C40 C41 1.360(10)
C40 C45 1.368(10)
C40 N5 1.450(9)
C41 C42 1.384(11)
C41 H41A 0.9300
C42 C43 1.386(12)
C42 H42A 0.9300
C43 C44 1.380(12)
C43 C46 1.540(12)
C44 C45 1.373(11)
C44 H44A 0.9300
C45 H45A 0.9300
C46 C52' 1.31(3)
C46 C51 1.449(19)
C46 C53' 1.55(3)
C46 C53 1.569(19)
C46 C52 1.63(2)
C46 C51' 1.71(3)
C47 C49' 1.41(4)
C47 C49 1.49(3)
C47 C50' 1.49(2)
C47 C48 1.53(3)
C47 C50 1.56(4)
C47 C48' 1.58(3)
C48 H48A 0.9600
C48 H48B 0.9600
C48 H48C 0.9600
C49 H49A 0.9600
C49 H49B 0.9600
C49 H49C 0.9600
C50 H50A 0.9600
C50 H50B 0.9600
C50 H50C 0.9600
C51 H51A 0.9600
C51 H51B 0.9600
C51 H51C 0.9600
C52 H52A 0.9600
C52 H52B 0.9600
C52 H52C 0.9600
C53 H53A 0.9600
C53 H53B 0.9600
C53 H53C 0.9600
C48' H48D 0.9600
C48' H48E 0.9600
C48' H48F 0.9600
C49' H49D 0.9600
C49' H49E 0.9600
C49' H49F 0.9600
C50' H50D 0.9600
C50' H50E 0.9600
C50' H50F 0.9600
C51' H51D 0.9600
C51' H51E 0.9600
C51' H51F 0.9600
C53' H53D 0.9600
C53' H53E 0.9600
C53' H53F 0.9600
C52' H52D 0.9600
C52' H52E 0.9600
C52' H52F 0.9600
Ir1' Ir1 0.621(8)
Ir1' N1 1.833(12)
Ir1' S2 2.086(10)
Ir1' N3 2.427(11)
Ir1' S1 2.657(10)
Ir1 N3 2.034(6)
Ir1 N1 2.054(6)
Ir1 S2 2.4524(19)
Ir1 S1 2.4689(18)
